data_7007785
loop_
_publ_author_name
'Fey, Natalie'
'Howell, James A. S.'
'Lovatt, Jonathan D.'
'Yates, Paul C.'
'Cunningham, Desmond'
'McArdle, Patrick'
'Gottlieb, Hugo E.'
'Coles, Simon J.'

_publ_section_title
;
 A molecular mechanics approach to mapping the conformational space of
 diaryl and triarylphosphines.
;
_journal_issue 46
_journal_name_full 'Dalton transactions (Cambridge, England : 2003)'
_journal_page_first 5464
_journal_page_last 5475
_journal_paper_doi 10.1039/b610123b
_journal_year 2006
_chemical_formula_sum 'C15 H17 O P'
_chemical_formula_weight 244.26
_chemical_name_systematic
;
?
;
_space_group_IT_number 14
_symmetry_cell_setting monoclinic
_symmetry_space_group_name_Hall '-P 2ybc'
_symmetry_space_group_name_H-M 'P 1 21/c 1'
_atom_sites_solution_hydrogens geom
_atom_sites_solution_primary direct
_atom_sites_solution_secondary difmap
_audit_creation_method SHELXL
_cell_angle_alpha 90.00
_cell_angle_beta 102.280(10)
_cell_angle_gamma 90.00
_cell_formula_units_Z 4
_cell_length_a 8.2401(9)
_cell_length_b 10.7830(9)
_cell_length_c 15.5965(10)
_cell_measurement_reflns_used 25
_cell_measurement_temperature 293(2)
_cell_measurement_theta_max 28.0
_cell_measurement_theta_min 16.0
_cell_volume 1354.1(2)
_computing_structure_refinement 'SHELXL-93 (Sheldrick, 1993)'
_computing_structure_solution 'SHELXS-86 (Sheldrick, 1990)'
_diffrn_ambient_temperature 293(2)
_diffrn_radiation_monochromator graphite
_diffrn_radiation_source 'fine-focus sealed tube'
_diffrn_radiation_type MoK\a
_diffrn_radiation_wavelength 0.71069
_diffrn_reflns_av_R_equivalents 0.0207
_diffrn_reflns_av_sigmaI/netI 0.0471
_diffrn_reflns_limit_h_max 10
_diffrn_reflns_limit_h_min 0
_diffrn_reflns_limit_k_max 14
_diffrn_reflns_limit_k_min 0
_diffrn_reflns_limit_l_max 20
_diffrn_reflns_limit_l_min -20
_diffrn_reflns_number 3572
_diffrn_reflns_theta_max 27.96
_diffrn_reflns_theta_min 2.31
_exptl_absorpt_coefficient_mu 0.185
_exptl_crystal_density_diffrn 1.198
_exptl_crystal_F_000 520
_refine_diff_density_max 0.319
_refine_diff_density_min -0.227
_refine_diff_density_rms 0.052
_refine_ls_extinction_method none
_refine_ls_goodness_of_fit_all 1.008
_refine_ls_goodness_of_fit_obs 1.180
_refine_ls_matrix_type full
_refine_ls_number_parameters 157
_refine_ls_number_reflns 3249
_refine_ls_number_restraints 0
_refine_ls_restrained_S_all 1.008
_refine_ls_restrained_S_obs 1.180
_refine_ls_R_factor_all 0.0875
_refine_ls_R_factor_obs 0.0468
_refine_ls_shift/esd_max 0.000
_refine_ls_shift/esd_mean 0.000
_refine_ls_structure_factor_coef Fsqd
_refine_ls_weighting_details 'w=1/[\s^2^(Fo^2^)+(0.0811P)^2^+0.0000P] where P=(Fo^2^+2Fc^2^)/3'
_refine_ls_weighting_scheme calc
_refine_ls_wR_factor_all 0.1431
_refine_ls_wR_factor_obs 0.1289
_reflns_number_observed 1977
_reflns_number_total 3249
_reflns_observed_criterion >2sigma(I)
_cod_data_source_file b610123b.txt
_cod_data_source_block 6b_jh48
_cod_depositor_comments
;
The following automatic conversions were performed:
'_symmetry_cell_setting' value 'Monoclinic' changed to 'monoclinic'
according to '/home/saulius/struct/CIF-dictionaries/cif_core.dic'
dictionary named 'cif_core.dic' version 2.4.1 from 2010-06-29.

Automatic conversion script
Id: cif_fix_enum 1527 2010-12-29 10:47:43Z saulius 

The following automatic conversions were performed:

'_refine_ls_weighting_scheme' value 'calc
w=1/[\s^2^(Fo^2^)+(0.0811P)^2^+0.0000P] where P=(Fo^2^+2Fc^2^)/3' was
changed to 'calc'. New tag '_refine_ls_weighting_details' was
created. The value of the new tag was set to
'w=1/[\s^2^(Fo^2^)+(0.0811P)^2^+0.0000P] where P=(Fo^2^+2Fc^2^)/3'.

Automatic conversion script
Id: cif_fix_values 3143 2015-03-26 13:38:13Z robertas 
;
_cod_original_sg_symbol_H-M P21/c
_cod_database_code 7007785

loop_
_symmetry_equiv_pos_as_xyz
'x, y, z'
'x, -y+1/2, z+1/2'
'-x, -y, -z'
'-x, y-1/2, -z-1/2'

loop_
_atom_site_aniso_label
_atom_site_aniso_U_11
_atom_site_aniso_U_22
_atom_site_aniso_U_33
_atom_site_aniso_U_23
_atom_site_aniso_U_13
_atom_site_aniso_U_12
P1 0.0444(3) 0.0393(3) 0.0494(3) -0.0054(2) 0.0096(2) -0.0038(2)
O1 0.0665(10) 0.0408(8) 0.0699(10) -0.0116(7) 0.0134(8) -0.0093(7)
C1 0.0563(13) 0.0664(14) 0.0502(12) -0.0063(11) 0.0147(10) -0.0019(11)
C2 0.0379(10) 0.0462(11) 0.0596(12) -0.0095(9) 0.0019(9) -0.0049(9)
C3 0.0446(11) 0.0546(13) 0.0694(14) -0.0220(11) 0.0120(10) -0.0133(10)
C4 0.0406(13) 0.089(2) 0.097(2) -0.038(2) 0.0114(13) -0.0080(12)
C5 0.0452(14) 0.080(2) 0.105(2) -0.027(2) -0.0158(15) 0.0092(13)
C6 0.0543(15) 0.076(2) 0.093(2) 0.0023(15) -0.0196(14) 0.0044(13)
C7 0.0461(12) 0.0650(15) 0.0726(15) 0.0063(12) -0.0030(11) -0.0030(11)
C8 0.077(2) 0.073(2) 0.083(2) -0.0122(14) 0.0364(15) -0.0154(14)
C9 0.0452(10) 0.0408(11) 0.0473(10) -0.0015(8) 0.0106(9) -0.0004(8)
C10 0.0497(11) 0.0455(11) 0.0450(10) -0.0037(8) 0.0105(9) -0.0003(9)
C11 0.0611(14) 0.0643(15) 0.0497(12) -0.0098(11) 0.0044(10) -0.0016(11)
C12 0.075(2) 0.077(2) 0.0523(13) 0.0024(12) -0.0014(12) 0.0099(13)
C13 0.103(2) 0.065(2) 0.065(2) 0.0149(13) -0.0042(15) 0.017(2)
C14 0.080(2) 0.0487(13) 0.0627(14) 0.0040(11) 0.0069(12) 0.0039(12)
C15 0.0722(15) 0.0419(12) 0.0610(13) -0.0017(10) 0.0043(11) -0.0034(10)

loop_
_atom_site_label
_atom_site_type_symbol
_atom_site_fract_x
_atom_site_fract_y
_atom_site_fract_z
_atom_site_U_iso_or_equiv
_atom_site_thermal_displace_type
_atom_site_occupancy
_atom_site_calc_flag
_atom_site_refinement_flags
_atom_site_disorder_group
P1 P 0.45485(6) 0.21997(5) 0.81203(3) 0.0444(2) Uani 1 d . .
O1 O 0.4045(2) 0.08672(13) 0.80500(10) 0.0592(4) Uani 1 d . .
C1 C 0.5660(3) 0.2634(2) 0.72961(14) 0.0571(6) Uani 1 d . .
H1A H 0.5975 0.3491 0.7369 0.080 Uiso 1 calc R .
H1B H 0.4963 0.2513 0.6725 0.080 Uiso 1 calc R .
H1C H 0.6638 0.2130 0.7353 0.080 Uiso 1 calc R .
C2 C 0.2762(2) 0.3212(2) 0.80009(14) 0.0492(5) Uani 1 d . .
C3 C 0.1602(3) 0.3063(2) 0.8531(2) 0.0562(6) Uani 1 d . .
C4 C 0.0159(3) 0.3793(3) 0.8336(2) 0.0759(8) Uani 1 d . .
H4 H -0.0643 0.3691 0.8669 0.099 Uiso 1 calc R .
C5 C -0.0105(3) 0.4645(3) 0.7676(2) 0.0815(9) Uani 1 d . .
H5 H -0.1078 0.5110 0.7564 0.106 Uiso 1 calc R .
C6 C 0.1041(3) 0.4817(3) 0.7185(2) 0.0795(8) Uani 1 d . .
H6 H 0.0868 0.5411 0.6743 0.103 Uiso 1 calc R .
C7 C 0.2478(3) 0.4107(2) 0.7341(2) 0.0636(6) Uani 1 d . .
H7 H 0.3264 0.4231 0.7001 0.083 Uiso 1 calc R .
C8 C 0.1861(3) 0.2179(2) 0.9289(2) 0.0749(8) Uani 1 d . .
H8A H 0.0874 0.2145 0.9522 0.105 Uiso 1 calc R .
H8B H 0.2775 0.2458 0.9736 0.105 Uiso 1 calc R .
H8C H 0.2100 0.1368 0.9093 0.105 Uiso 1 calc R .
C9 C 0.5963(2) 0.2484(2) 0.91632(13) 0.0443(5) Uani 1 d . .
C10 C 0.6581(3) 0.3638(2) 0.94860(13) 0.0467(5) Uani 1 d . .
C11 C 0.7751(3) 0.3670(2) 1.02856(14) 0.0594(6) Uani 1 d . .
H11 H 0.8189 0.4429 1.0505 0.077 Uiso 1 calc R .
C12 C 0.8261(3) 0.2609(3) 1.0749(2) 0.0704(7) Uani 1 d . .
H12 H 0.9041 0.2654 1.1276 0.092 Uiso 1 calc R .
C13 C 0.7628(4) 0.1485(2) 1.0441(2) 0.0811(8) Uani 1 d . .
H13 H 0.7961 0.0767 1.0759 0.105 Uiso 1 calc R .
C14 C 0.6499(3) 0.1424(2) 0.9657(2) 0.0650(6) Uani 1 d . .
H14 H 0.6078 0.0655 0.9449 0.085 Uiso 1 calc R .
C15 C 0.6063(3) 0.4847(2) 0.9030(2) 0.0598(6) Uani 1 d . .
H15A H 0.6636 0.5517 0.9371 0.084 Uiso 1 calc R .
H15B H 0.4886 0.4956 0.8966 0.084 Uiso 1 calc R .
H15C H 0.6334 0.4841 0.8461 0.084 Uiso 1 calc R .

loop_
_atom_type_symbol
_atom_type_description
_atom_type_scat_dispersion_real
_atom_type_scat_dispersion_imag
_atom_type_scat_source
C C 0.0033 0.0016 'International Tables Vol C Tables 4.2.6.8 and 6.1.1.4'
H H 0.0000 0.0000 'International Tables Vol C Tables 4.2.6.8 and 6.1.1.4'
O O 0.0106 0.0060 'International Tables Vol C Tables 4.2.6.8 and 6.1.1.4'
P P 0.1023 0.0942 'International Tables Vol C Tables 4.2.6.8 and 6.1.1.4'

loop_
_geom_angle_atom_site_label_1
_geom_angle_atom_site_label_2
_geom_angle_atom_site_label_3
_geom_angle
_geom_angle_site_symmetry_1
_geom_angle_site_symmetry_3
_geom_angle_publ_flag
O1 P1 C1 112.03(10) . . ?
O1 P1 C2 111.45(9) . . ?
C1 P1 C2 107.30(11) . . ?
O1 P1 C9 110.12(9) . . ?
C1 P1 C9 105.66(10) . . ?
C2 P1 C9 110.09(9) . . ?
C7 C2 C3 119.2(2) . . ?
C7 C2 P1 119.9(2) . . ?
C3 C2 P1 120.8(2) . . ?
C2 C3 C4 117.4(2) . . ?
C2 C3 C8 122.6(2) . . ?
C4 C3 C8 120.0(2) . . ?
C5 C4 C3 122.2(3) . . ?
C6 C5 C4 120.2(3) . . ?
C5 C6 C7 119.9(3) . . ?
C6 C7 C2 121.0(2) . . ?
C14 C9 C10 118.8(2) . . ?
C14 C9 P1 115.1(2) . . ?
C10 C9 P1 126.1(2) . . ?
C9 C10 C11 118.0(2) . . ?
C9 C10 C15 123.8(2) . . ?
C11 C10 C15 118.1(2) . . ?
C12 C11 C10 121.6(2) . . ?
C13 C12 C11 120.2(2) . . ?
C12 C13 C14 119.5(2) . . ?
C13 C14 C9 121.8(2) . . ?

loop_
_geom_bond_atom_site_label_1
_geom_bond_atom_site_label_2
_geom_bond_distance
_geom_bond_site_symmetry_2
_geom_bond_publ_flag
P1 O1 1.4930(15) . ?
P1 C1 1.792(2) . ?
P1 C2 1.810(2) . ?
P1 C9 1.814(2) . ?
C2 C7 1.394(3) . ?
C2 C3 1.400(3) . ?
C3 C4 1.404(3) . ?
C3 C8 1.497(4) . ?
C4 C5 1.362(4) . ?
C5 C6 1.349(4) . ?
C6 C7 1.387(3) . ?
C9 C14 1.396(3) . ?
C9 C10 1.397(3) . ?
C10 C11 1.405(3) . ?
C10 C15 1.503(3) . ?
C11 C12 1.371(3) . ?
C12 C13 1.366(4) . ?
C13 C14 1.371(4) . ?

loop_
_cod_related_entry_id
_cod_related_entry_database
_cod_related_entry_code
1 ChemSpider 21143208
